data_4320344
loop_
_publ_author_name
'Jos\'e Ruiz'
'Venancio Rodr\'iguez'
'Consuelo Vicente'
'Jos\'e M. Mart\'i'
'Gregorio L\'opez'
'Jos\'e P\'erez'

_publ_section_title
;
 Synthesis and Reactivity of Bridging and Terminal Hydrosulfido Palladium
 and Platinum Complexes. Crystal Structures of
 [NBu4]2[{Pt(C6F5)2(\m-SH)}2], [Pt(C6F5)2(PPh3){S(H)AgPPh3}], and
 [Pt(C6F5)2(PPh3){S(AuPPh3)2}]
;
_journal_name_full 'Inorganic Chemistry'
_journal_page_first 5354
_journal_page_last 5360
_journal_paper_doi 10.1021/ic0013633
_journal_volume 40
_journal_year 2001
_chemical_formula_sum 'C48 H31 Ag F10 P2 Pt S'
_chemical_formula_weight 1194.69
_chemical_name_systematic
;
 ?
;
_space_group_IT_number 2
_symmetry_cell_setting triclinic
_symmetry_space_group_name_Hall '-P 1'
_symmetry_space_group_name_H-M 'P -1'
_atom_sites_solution_hydrogens geom
_atom_sites_solution_primary Patterson
_atom_sites_solution_secondary difmap
_audit_creation_method SHELXL-97
_cell_angle_alpha 83.44
_cell_angle_beta 74.8860(10)
_cell_angle_gamma 70.3330(10)
_cell_formula_units_Z 2
_cell_length_a 13.9502(2)
_cell_length_b 14.1938(2)
_cell_length_c 15.1239(2)
_cell_measurement_reflns_used 149
_cell_measurement_temperature 293(2)
_cell_volume 2721.23(7)
_computing_structure_refinement 'SHELXL-97 (Sheldrick, 1997)'
_computing_structure_solution 'SHELXS-97 (Sheldrick, 1990)'
_diffrn_ambient_temperature 298(2)
_diffrn_measured_fraction_theta_full 0.000
_diffrn_measured_fraction_theta_max 0.946
_diffrn_radiation_monochromator graphite
_diffrn_radiation_source 'fine-focus sealed tube'
_diffrn_radiation_type MoK\a
_diffrn_radiation_wavelength 0.71073
_diffrn_reflns_av_R_equivalents 0.0268
_diffrn_reflns_av_sigmaI/netI 0.0630
_diffrn_reflns_limit_h_max 18
_diffrn_reflns_limit_h_min -8
_diffrn_reflns_limit_k_max 18
_diffrn_reflns_limit_k_min -18
_diffrn_reflns_limit_l_max 20
_diffrn_reflns_limit_l_min -20
_diffrn_reflns_number 18526
_diffrn_reflns_theta_full 0.50
_diffrn_reflns_theta_max 28.35
_diffrn_reflns_theta_min 1.40
_exptl_absorpt_coefficient_mu 3.087
_exptl_absorpt_correction_type SADABS
_exptl_crystal_colour colourless
_exptl_crystal_density_diffrn 1.458
_exptl_crystal_density_method 'not measured'
_exptl_crystal_description block
_exptl_crystal_F_000 1160
_exptl_crystal_size_max 0.40
_exptl_crystal_size_mid 0.25
_exptl_crystal_size_min 0.20
_refine_diff_density_max 0.985
_refine_diff_density_min -1.282
_refine_diff_density_rms 0.130
_refine_ls_extinction_method none
_refine_ls_goodness_of_fit_ref 0.759
_refine_ls_hydrogen_treatment mixed
_refine_ls_matrix_type full
_refine_ls_number_parameters 568
_refine_ls_number_reflns 12865
_refine_ls_number_restraints 0
_refine_ls_restrained_S_all 0.759
_refine_ls_R_factor_all 0.0594
_refine_ls_R_factor_gt 0.0412
_refine_ls_shift/su_max 0.046
_refine_ls_shift/su_mean 0.010
_refine_ls_structure_factor_coef Fsqd
_refine_ls_weighting_details 'calc w=1/[\s^2^(Fo^2^)+(0.1000P)^2^+0.0000P] where P=(Fo^2^+2Fc^2^)/3'
_refine_ls_weighting_scheme calc
_refine_ls_wR_factor_gt 0.1106
_refine_ls_wR_factor_ref 0.1248
_reflns_number_gt 9479
_reflns_number_total 12865
_reflns_threshold_expression >2sigma(I)
_cod_data_source_file ic0013633_2.cif
_cod_data_source_block complex10
_cod_depositor_comments
;
The following automatic conversions were performed:

'_symmetry_cell_setting' value 'Triclinic' changed to 'triclinic'
according to the built-in table from CIF Core dictionary named
'cif_core.dic' version 2.4.1 from 2010-06-29.

Automatic conversion script
Id: cif_fix_values 1646 2011-03-28 12:23:43Z adriana 
;
_cod_original_cell_volume 2721.24(7)
_cod_database_code 4320344

loop_
_symmetry_equiv_pos_as_xyz
'x, y, z'
'-x, -y, -z'

loop_
_atom_site_label
_atom_site_type_symbol
_atom_site_fract_x
_atom_site_fract_y
_atom_site_fract_z
_atom_site_U_iso_or_equiv
_atom_site_adp_type
_atom_site_occupancy
_atom_site_symmetry_multiplicity
_atom_site_calc_flag
_atom_site_refinement_flags
_atom_site_disorder_assembly
_atom_site_disorder_group
Pt1 Pt 0.847020(14) 0.705067(13) 0.692361(12) 0.04568(7) Uani 1 1 d . . .
C1 C 0.9776(4) 0.6782(4) 0.7429(4) 0.0533(11) Uani 1 1 d . . .
C2 C 0.9984(5) 0.6188(5) 0.8187(4) 0.0660(14) Uani 1 1 d . . .
F2 F 0.9272(4) 0.5767(3) 0.8677(3) 0.0924(12) Uani 1 1 d . . .
C3 C 1.0874(6) 0.5985(5) 0.8491(5) 0.0796(18) Uani 1 1 d . . .
F3 F 1.1007(5) 0.5416(4) 0.9254(4) 0.1204(17) Uani 1 1 d . . .
C4 C 1.1635(6) 0.6412(6) 0.8027(6) 0.091(2) Uani 1 1 d . . .
F4 F 1.2505(4) 0.6240(5) 0.8318(4) 0.136(2) Uani 1 1 d . . .
C5 C 1.1476(6) 0.7018(6) 0.7278(5) 0.087(2) Uani 1 1 d . . .
F5 F 1.2197(4) 0.7443(5) 0.6827(4) 0.134(2) Uani 1 1 d . . .
C6 C 1.0562(5) 0.7197(5) 0.7002(4) 0.0640(14) Uani 1 1 d . . .
F6 F 1.0465(3) 0.7806(3) 0.6241(3) 0.0921(12) Uani 1 1 d . . .
C7 C 0.7570(4) 0.7769(4) 0.8096(3) 0.0551(12) Uani 1 1 d . . .
C8 C 0.6869(5) 0.7382(5) 0.8722(4) 0.0641(14) Uani 1 1 d . . .
F8 F 0.6772(3) 0.6506(3) 0.8557(3) 0.0918(12) Uani 1 1 d . . .
C9 C 0.6249(5) 0.7840(6) 0.9511(4) 0.0787(18) Uani 1 1 d . . .
F9 F 0.5575(4) 0.7416(4) 1.0106(3) 0.1258(18) Uani 1 1 d . . .
C10 C 0.6245(6) 0.8725(6) 0.9713(5) 0.089(2) Uani 1 1 d . . .
F10 F 0.5650(4) 0.9194(5) 1.0493(3) 0.132(2) Uani 1 1 d . . .
C11 C 0.6914(7) 0.9174(6) 0.9126(6) 0.090(2) Uani 1 1 d . . .
F11 F 0.6976(5) 1.0071(4) 0.9284(4) 0.147(2) Uani 1 1 d . . .
C12 C 0.7579(5) 0.8674(5) 0.8324(4) 0.0673(15) Uani 1 1 d . . .
F12 F 0.8199(4) 0.9135(3) 0.7758(3) 0.1050(14) Uani 1 1 d . . .
P1 P 0.70684(11) 0.73863(10) 0.62875(9) 0.0531(3) Uani 1 1 d . . .
C13 C 0.5758(4) 0.7935(5) 0.6999(4) 0.0623(13) Uani 1 1 d . . .
C14 C 0.5002(5) 0.7476(6) 0.7277(5) 0.087(2) Uani 1 1 d . . .
H14 H 0.5133 0.6839 0.7078 0.105 Uiso 1 1 calc R . .
C15 C 0.4040(6) 0.7957(9) 0.7855(7) 0.114(3) Uani 1 1 d . . .
H15 H 0.3533 0.7638 0.8034 0.137 Uiso 1 1 calc R . .
C16 C 0.3830(7) 0.8887(8) 0.8164(6) 0.111(3) Uani 1 1 d . . .
H16 H 0.3188 0.9196 0.8556 0.133 Uiso 1 1 calc R . .
C17 C 0.4575(6) 0.9367(7) 0.7892(5) 0.092(2) Uani 1 1 d . . .
H17 H 0.4441 1.0002 0.8098 0.110 Uiso 1 1 calc R . .
C18 C 0.5528(5) 0.8888(5) 0.7306(4) 0.0711(16) Uani 1 1 d . . .
H18 H 0.6026 0.9215 0.7114 0.085 Uiso 1 1 calc R . .
C19 C 0.7063(5) 0.6253(5) 0.5823(4) 0.0691(16) Uani 1 1 d . . .
C20 C 0.6993(6) 0.5448(5) 0.6416(6) 0.0846(19) Uani 1 1 d . . .
H20 H 0.6886 0.5507 0.7044 0.101 Uiso 1 1 calc R . .
C21 C 0.7085(7) 0.4551(6) 0.6063(9) 0.117(3) Uani 1 1 d . . .
H21 H 0.6995 0.4018 0.6457 0.141 Uiso 1 1 calc R . .
C22 C 0.7306(7) 0.4452(8) 0.5146(9) 0.120(4) Uani 1 1 d . . .
H22 H 0.7392 0.3839 0.4919 0.144 Uiso 1 1 calc R . .
C23 C 0.7404(7) 0.5210(8) 0.4556(8) 0.113(3) Uani 1 1 d . . .
H23 H 0.7562 0.5126 0.3927 0.136 Uiso 1 1 calc R . .
C24 C 0.7267(6) 0.6124(6) 0.4900(6) 0.093(2) Uani 1 1 d . . .
H24 H 0.7314 0.6661 0.4496 0.111 Uiso 1 1 calc R . .
C25 C 0.7075(5) 0.8327(4) 0.5352(4) 0.0627(14) Uani 1 1 d . . .
C26 C 0.6256(6) 0.8645(6) 0.4908(5) 0.088(2) Uani 1 1 d . . .
H26 H 0.5727 0.8353 0.5058 0.106 Uiso 1 1 calc R . .
C27 C 0.6238(8) 0.9398(8) 0.4243(6) 0.118(3) Uani 1 1 d . . .
H27 H 0.5692 0.9618 0.3947 0.142 Uiso 1 1 calc R . .
C28 C 0.7015(9) 0.9822(7) 0.4019(6) 0.122(4) Uani 1 1 d . . .
H28 H 0.7006 1.0314 0.3556 0.147 Uiso 1 1 calc R . .
C29 C 0.7813(7) 0.9532(7) 0.4467(6) 0.109(3) Uani 1 1 d . . .
H29 H 0.8320 0.9849 0.4336 0.131 Uiso 1 1 calc R . .
C30 C 0.7846(5) 0.8748(5) 0.5128(4) 0.0753(17) Uani 1 1 d . . .
H30 H 0.8402 0.8517 0.5412 0.090 Uiso 1 1 calc R . .
S1 S 0.95442(11) 0.61347(9) 0.56159(9) 0.0547(3) Uani 1 1 d . . .
H1 H 0.9987 0.6341 0.4864 0.066 Uiso 1 1 calc R . .
Ag1 Ag 0.93783(4) 0.46083(4) 0.64247(3) 0.07311(14) Uani 1 1 d . . .
P2 P 0.94131(13) 0.31915(11) 0.74463(10) 0.0614(3) Uani 1 1 d . . .
C31 C 0.9538(5) 0.2036(4) 0.6946(4) 0.0679(15) Uani 1 1 d . . .
C32 C 0.9195(5) 0.2093(5) 0.6158(4) 0.0735(16) Uani 1 1 d . . .
H32 H 0.8998 0.2701 0.5842 0.088 Uiso 1 1 calc R . .
C33 C 0.9147(7) 0.1220(6) 0.5838(5) 0.088(2) Uani 1 1 d . . .
H33 H 0.8905 0.1260 0.5312 0.106 Uiso 1 1 calc R . .
C34 C 0.9446(7) 0.0327(6) 0.6279(6) 0.097(2) Uani 1 1 d . . .
H34 H 0.9414 -0.0243 0.6057 0.116 Uiso 1 1 calc R . .
C35 C 0.9803(7) 0.0266(5) 0.7067(6) 0.097(2) Uani 1 1 d . . .
H35 H 1.0002 -0.0346 0.7379 0.117 Uiso 1 1 calc R . .
C36 C 0.9862(6) 0.1108(5) 0.7385(5) 0.0835(19) Uani 1 1 d . . .
H36 H 1.0122 0.1058 0.7901 0.100 Uiso 1 1 calc R . .
C37 C 1.0534(5) 0.2914(5) 0.7929(4) 0.0668(15) Uani 1 1 d . . .
C38 C 1.1525(7) 0.2526(10) 0.7370(6) 0.131(4) Uani 1 1 d . . .
H38 H 1.1588 0.2347 0.6780 0.158 Uiso 1 1 calc R . .
C39 C 1.2420(8) 0.2397(11) 0.7658(7) 0.145(4) Uani 1 1 d . . .
H39 H 1.3074 0.2144 0.7261 0.175 Uiso 1 1 calc R . .
C40 C 1.2352(8) 0.2638(8) 0.8523(7) 0.115(3) Uani 1 1 d . . .
H40 H 1.2955 0.2567 0.8715 0.138 Uiso 1 1 calc R . .
C41 C 1.1399(9) 0.2980(9) 0.9099(6) 0.134(4) Uani 1 1 d . . .
H41 H 1.1348 0.3133 0.9695 0.160 Uiso 1 1 calc R . .
C42 C 1.0497(7) 0.3107(8) 0.8813(5) 0.109(3) Uani 1 1 d . . .
H42 H 0.9850 0.3327 0.9228 0.130 Uiso 1 1 calc R . .
C43 C 0.8267(5) 0.3362(4) 0.8403(4) 0.0646(14) Uani 1 1 d . . .
C44 C 0.7819(6) 0.4256(6) 0.8831(6) 0.096(2) Uani 1 1 d . . .
H44 H 0.8106 0.4768 0.8626 0.115 Uiso 1 1 calc R . .
C45 C 0.6935(7) 0.4423(7) 0.9573(6) 0.107(3) Uani 1 1 d . . .
H45 H 0.6673 0.5019 0.9885 0.129 Uiso 1 1 calc R . .
C48 C 0.7758(8) 0.2641(7) 0.8683(7) 0.120(3) Uani 1 1 d . . .
H48 H 0.7998 0.2046 0.8372 0.144 Uiso 1 1 calc R . .
C46 C 0.6478(7) 0.3712(7) 0.9823(6) 0.109(3) Uani 1 1 d . . .
H46 H 0.5861 0.3835 1.0281 0.130 Uiso 1 1 calc R . .
C47 C 0.6904(8) 0.2814(9) 0.9417(7) 0.135(4) Uani 1 1 d . . .
H47 H 0.6614 0.2307 0.9638 0.162 Uiso 1 1 calc R . .

loop_
_atom_site_aniso_label
_atom_site_aniso_U_11
_atom_site_aniso_U_22
_atom_site_aniso_U_33
_atom_site_aniso_U_23
_atom_site_aniso_U_13
_atom_site_aniso_U_12
Pt1 0.04972(11) 0.04568(10) 0.04146(11) -0.00424(7) -0.00942(7) -0.01514(7)
C1 0.057(3) 0.050(3) 0.054(3) -0.014(2) -0.015(2) -0.013(2)
C2 0.077(4) 0.073(4) 0.061(3) 0.004(3) -0.027(3) -0.034(3)
F2 0.109(3) 0.108(3) 0.075(2) 0.030(2) -0.038(2) -0.054(3)
C3 0.093(5) 0.076(4) 0.080(4) 0.003(3) -0.043(4) -0.025(4)
F3 0.146(4) 0.129(4) 0.108(3) 0.031(3) -0.081(3) -0.045(3)
C4 0.076(4) 0.103(5) 0.106(6) -0.011(5) -0.046(4) -0.022(4)
F4 0.103(4) 0.175(5) 0.164(5) 0.005(4) -0.083(4) -0.052(4)
C5 0.075(4) 0.109(6) 0.092(5) -0.017(4) -0.018(4) -0.045(4)
F5 0.098(3) 0.194(6) 0.146(4) 0.010(4) -0.032(3) -0.095(4)
C6 0.065(3) 0.069(3) 0.060(3) -0.005(3) -0.015(3) -0.023(3)
F6 0.103(3) 0.102(3) 0.087(3) 0.024(2) -0.029(2) -0.057(3)
C7 0.052(3) 0.062(3) 0.047(3) -0.001(2) -0.016(2) -0.009(2)
C8 0.060(3) 0.069(3) 0.055(3) -0.002(3) -0.007(3) -0.015(3)
F8 0.095(3) 0.087(3) 0.088(3) 0.002(2) 0.001(2) -0.041(2)
C9 0.068(4) 0.107(5) 0.049(3) -0.003(3) -0.005(3) -0.020(4)
F9 0.103(4) 0.158(5) 0.081(3) 0.005(3) 0.020(3) -0.031(3)
C10 0.084(5) 0.107(6) 0.056(4) -0.030(4) -0.018(3) 0.006(4)
F10 0.115(4) 0.165(5) 0.074(3) -0.056(3) 0.000(2) 0.007(3)
C11 0.095(5) 0.084(4) 0.089(5) -0.041(4) -0.031(4) -0.005(4)
F11 0.155(5) 0.114(4) 0.178(5) -0.092(4) -0.041(4) -0.022(3)
C12 0.071(4) 0.069(3) 0.064(3) -0.019(3) -0.010(3) -0.025(3)
F12 0.111(3) 0.083(3) 0.125(4) -0.031(2) 0.001(3) -0.050(3)
P1 0.0532(7) 0.0566(7) 0.0493(7) -0.0077(6) -0.0136(6) -0.0143(6)
C13 0.054(3) 0.078(4) 0.058(3) -0.010(3) -0.014(2) -0.022(3)
C14 0.066(4) 0.099(5) 0.090(5) -0.008(4) -0.010(4) -0.023(4)
C15 0.068(5) 0.149(9) 0.115(7) 0.001(6) 0.000(4) -0.039(5)
C16 0.070(5) 0.137(8) 0.086(5) -0.014(5) 0.008(4) 0.000(5)
C17 0.086(5) 0.105(5) 0.067(4) -0.021(4) -0.019(4) -0.001(4)
C18 0.060(3) 0.083(4) 0.064(3) -0.012(3) -0.017(3) -0.011(3)
C19 0.057(3) 0.079(4) 0.077(4) -0.026(3) -0.021(3) -0.017(3)
C20 0.079(4) 0.079(4) 0.105(5) -0.008(4) -0.026(4) -0.031(4)
C21 0.085(5) 0.079(5) 0.200(11) -0.038(6) -0.050(6) -0.019(4)
C22 0.091(6) 0.098(6) 0.185(11) -0.070(7) -0.048(7) -0.018(5)
C23 0.091(6) 0.122(7) 0.132(8) -0.062(6) -0.038(5) -0.013(5)
C24 0.086(5) 0.093(5) 0.101(5) -0.039(4) -0.038(4) -0.008(4)
C25 0.060(3) 0.065(3) 0.048(3) -0.002(2) -0.010(2) -0.003(3)
C26 0.076(4) 0.106(5) 0.060(4) 0.002(4) -0.020(3) 0.000(4)
C27 0.091(6) 0.149(8) 0.074(5) 0.015(5) -0.030(5) 0.015(6)
C28 0.125(8) 0.119(7) 0.076(5) 0.029(5) -0.015(5) 0.004(6)
C29 0.099(6) 0.111(6) 0.089(5) 0.020(5) -0.005(5) -0.017(5)
C30 0.064(4) 0.087(4) 0.062(4) 0.011(3) -0.006(3) -0.018(3)
S1 0.0619(8) 0.0496(6) 0.0467(6) -0.0076(5) -0.0038(5) -0.0152(6)
Ag1 0.0880(3) 0.0669(3) 0.0734(3) 0.0172(2) -0.0276(3) -0.0363(3)
P2 0.0682(9) 0.0619(8) 0.0573(8) 0.0053(6) -0.0150(7) -0.0270(7)
C31 0.078(4) 0.064(3) 0.059(3) 0.003(3) -0.006(3) -0.028(3)
C32 0.081(4) 0.077(4) 0.060(3) 0.005(3) -0.011(3) -0.030(3)
C33 0.112(6) 0.103(6) 0.066(4) -0.006(4) -0.024(4) -0.051(5)
C34 0.118(7) 0.090(5) 0.088(5) -0.013(4) 0.001(5) -0.056(5)
C35 0.123(7) 0.065(4) 0.095(6) 0.008(4) 0.000(5) -0.043(4)
C36 0.103(5) 0.076(4) 0.072(4) 0.006(3) -0.020(4) -0.032(4)
C37 0.078(4) 0.069(4) 0.056(3) 0.004(3) -0.015(3) -0.030(3)
C38 0.080(5) 0.240(13) 0.069(5) -0.029(6) -0.015(4) -0.040(7)
C39 0.078(6) 0.245(14) 0.105(7) -0.025(8) -0.016(5) -0.040(7)
C40 0.101(7) 0.158(9) 0.097(6) -0.003(6) -0.045(5) -0.039(6)
C41 0.120(8) 0.191(11) 0.080(6) -0.033(6) -0.036(6) -0.018(8)
C42 0.078(5) 0.163(8) 0.073(5) -0.027(5) -0.013(4) -0.019(5)
C43 0.065(3) 0.064(3) 0.060(3) -0.001(3) -0.007(3) -0.020(3)
C44 0.088(5) 0.086(5) 0.105(6) -0.006(4) -0.001(4) -0.032(4)
C45 0.103(6) 0.090(5) 0.104(6) -0.009(5) 0.013(5) -0.027(5)
C48 0.120(7) 0.099(6) 0.136(8) -0.033(5) 0.027(6) -0.063(6)
C46 0.082(5) 0.117(7) 0.107(6) -0.005(5) 0.009(4) -0.030(5)
C47 0.124(8) 0.134(8) 0.143(9) -0.029(7) 0.036(7) -0.081(7)

loop_
_atom_type_symbol
_atom_type_description
_atom_type_scat_dispersion_real
_atom_type_scat_dispersion_imag
_atom_type_scat_source
C C 0.0033 0.0016 'International Tables Vol C Tables 4.2.6.8 and 6.1.1.4'
H H 0.0000 0.0000 'International Tables Vol C Tables 4.2.6.8 and 6.1.1.4'
Ag Ag -0.8971 1.1015 'International Tables Vol C Tables 4.2.6.8 and 6.1.1.4'
F F 0.0171 0.0103 'International Tables Vol C Tables 4.2.6.8 and 6.1.1.4'
P P 0.1023 0.0942 'International Tables Vol C Tables 4.2.6.8 and 6.1.1.4'
Pt Pt -1.7033 8.3905 'International Tables Vol C Tables 4.2.6.8 and 6.1.1.4'
S S 0.1246 0.1234 'International Tables Vol C Tables 4.2.6.8 and 6.1.1.4'

loop_
_geom_angle_atom_site_label_1
_geom_angle_atom_site_label_2
_geom_angle_atom_site_label_3
_geom_angle
_geom_angle_site_symmetry_1
_geom_angle_site_symmetry_3
_geom_angle_publ_flag
C7 Pt1 C1 89.06(19) . . ?
C7 Pt1 P1 92.96(14) . . ?
C1 Pt1 P1 176.73(16) . . ?
C7 Pt1 S1 176.72(15) . . ?
C1 Pt1 S1 89.35(14) . . ?
P1 Pt1 S1 88.76(5) . . ?
C6 C1 C2 113.2(5) . . ?
C6 C1 Pt1 121.2(4) . . ?
C2 C1 Pt1 125.6(4) . . ?
F2 C2 C3 116.2(5) . . ?
F2 C2 C1 119.0(5) . . ?
C3 C2 C1 124.8(6) . . ?
F3 C3 C2 121.2(7) . . ?
F3 C3 C4 119.5(6) . . ?
C2 C3 C4 119.2(6) . . ?
C5 C4 F4 120.4(8) . . ?
C5 C4 C3 119.2(6) . . ?
F4 C4 C3 120.5(7) . . ?
C4 C5 C6 119.1(7) . . ?
C4 C5 F5 120.0(7) . . ?
C6 C5 F5 120.9(7) . . ?
F6 C6 C5 115.6(6) . . ?
F6 C6 C1 119.9(5) . . ?
C5 C6 C1 124.5(6) . . ?
C12 C7 C8 114.4(5) . . ?
C12 C7 Pt1 123.9(4) . . ?
C8 C7 Pt1 121.7(4) . . ?
F8 C8 C9 116.8(6) . . ?
F8 C8 C7 119.6(5) . . ?
C9 C8 C7 123.6(6) . . ?
C10 C9 C8 121.5(7) . . ?
C10 C9 F9 117.7(7) . . ?
C8 C9 F9 120.8(7) . . ?
C9 C10 C11 119.1(6) . . ?
C9 C10 F10 123.0(8) . . ?
C11 C10 F10 117.9(8) . . ?
C10 C11 F11 123.2(7) . . ?
C10 C11 C12 118.7(6) . . ?
F11 C11 C12 118.1(8) . . ?
F12 C12 C7 119.8(5) . . ?
F12 C12 C11 117.5(6) . . ?
C7 C12 C11 122.7(6) . . ?
C19 P1 C25 107.5(3) . . ?
C19 P1 C13 106.3(3) . . ?
C25 P1 C13 100.4(3) . . ?
C19 P1 Pt1 110.7(2) . . ?
C25 P1 Pt1 112.4(2) . . ?
C13 P1 Pt1 118.54(18) . . ?
C14 C13 C18 117.9(6) . . ?
C14 C13 P1 125.7(5) . . ?
C18 C13 P1 116.3(5) . . ?
C13 C14 C15 120.5(8) . . ?
C16 C15 C14 121.0(9) . . ?
C15 C16 C17 119.7(7) . . ?
C16 C17 C18 119.0(8) . . ?
C13 C18 C17 121.9(7) . . ?
C20 C19 C24 118.6(6) . . ?
C20 C19 P1 118.5(5) . . ?
C24 C19 P1 122.3(6) . . ?
C19 C20 C21 119.2(8) . . ?
C22 C21 C20 120.1(10) . . ?
C23 C22 C21 121.9(8) . . ?
C22 C23 C24 118.7(9) . . ?
C19 C24 C23 121.5(9) . . ?
C30 C25 C26 120.3(6) . . ?
C30 C25 P1 119.7(5) . . ?
C26 C25 P1 119.9(6) . . ?
C25 C26 C27 119.3(8) . . ?
C28 C27 C26 120.3(8) . . ?
C27 C28 C29 120.9(8) . . ?
C28 C29 C30 118.7(9) . . ?
C25 C30 C29 120.4(7) . . ?
Pt1 S1 Ag1 89.64(5) . . ?
P2 Ag1 S1 167.05(6) . . ?
C37 P2 C31 105.9(3) . . ?
C37 P2 C43 107.0(3) . . ?
C31 P2 C43 103.7(3) . . ?
C37 P2 Ag1 108.1(2) . . ?
C31 P2 Ag1 116.5(2) . . ?
C43 P2 Ag1 115.0(2) . . ?
C32 C31 C36 118.9(6) . . ?
C32 C31 P2 118.8(5) . . ?
C36 C31 P2 121.9(5) . . ?
C31 C32 C33 119.4(6) . . ?
C34 C33 C32 121.2(7) . . ?
C33 C34 C35 119.6(7) . . ?
C36 C35 C34 119.9(7) . . ?
C35 C36 C31 121.0(7) . . ?
C38 C37 C42 115.9(7) . . ?
C38 C37 P2 118.7(5) . . ?
C42 C37 P2 125.3(6) . . ?
C39 C38 C37 122.1(8) . . ?
C38 C39 C40 120.2(9) . . ?
C39 C40 C41 119.2(9) . . ?
C40 C41 C42 120.8(8) . . ?
C37 C42 C41 121.6(8) . . ?
C44 C43 C48 117.1(6) . . ?
C44 C43 P2 119.7(5) . . ?
C48 C43 P2 123.0(5) . . ?
C43 C44 C45 121.8(7) . . ?
C46 C45 C44 119.0(8) . . ?
C47 C48 C43 119.9(8) . . ?
C45 C46 C47 120.6(8) . . ?
C46 C47 C48 121.1(9) . . ?

loop_
_geom_bond_atom_site_label_1
_geom_bond_atom_site_label_2
_geom_bond_distance
_geom_bond_site_symmetry_2
_geom_bond_publ_flag
Pt1 C7 2.037(5) . ?
Pt1 C1 2.059(5) . ?
Pt1 P1 2.2860(14) . ?
Pt1 S1 2.3617(12) . ?
C1 C6 1.395(8) . ?
C1 C2 1.377(8) . ?
C2 F2 1.344(7) . ?
C2 C3 1.366(9) . ?
C3 F3 1.347(8) . ?
C3 C4 1.391(11) . ?
C4 C5 1.361(11) . ?
C4 F4 1.334(8) . ?
C5 C6 1.378(9) . ?
C5 F5 1.341(8) . ?
C6 F6 1.365(7) . ?
C7 C12 1.373(8) . ?
C7 C8 1.383(8) . ?
C8 F8 1.352(7) . ?
C8 C9 1.362(8) . ?
C9 C10 1.325(11) . ?
C9 F9 1.367(8) . ?
C10 C11 1.380(12) . ?
C10 F10 1.349(7) . ?
C11 F11 1.355(9) . ?
C11 C12 1.415(9) . ?
C12 F12 1.333(7) . ?
P1 C19 1.830(6) . ?
P1 C25 1.832(6) . ?
P1 C13 1.821(6) . ?
C13 C14 1.372(9) . ?
C13 C18 1.386(8) . ?
C14 C15 1.393(11) . ?
C15 C16 1.362(13) . ?
C16 C17 1.379(12) . ?
C17 C18 1.389(9) . ?
C19 C20 1.384(10) . ?
C19 C24 1.371(9) . ?
C20 C21 1.391(10) . ?
C21 C22 1.353(14) . ?
C22 C23 1.337(14) . ?
C23 C24 1.389(11) . ?
C25 C30 1.350(9) . ?
C25 C26 1.395(9) . ?
C26 C27 1.380(12) . ?
C27 C28 1.360(14) . ?
C28 C29 1.374(13) . ?
C29 C30 1.405(10) . ?
S1 Ag1 2.4142(14) . ?
Ag1 P2 2.3869(15) . ?
P2 C37 1.803(7) . ?
P2 C31 1.820(6) . ?
P2 C43 1.823(6) . ?
C31 C32 1.380(9) . ?
C31 C36 1.391(9) . ?
C32 C33 1.409(9) . ?
C33 C34 1.350(11) . ?
C34 C35 1.390(11) . ?
C35 C36 1.374(10) . ?
C37 C38 1.383(11) . ?
C37 C42 1.379(9) . ?
C38 C39 1.377(12) . ?
C39 C40 1.361(13) . ?
C40 C41 1.349(13) . ?
C41 C42 1.384(13) . ?
C43 C44 1.364(9) . ?
C43 C48 1.402(9) . ?
C44 C45 1.407(11) . ?
C45 C46 1.338(12) . ?
C48 C47 1.374(11) . ?
C46 C47 1.354(13) . ?
